data_7245797
loop_
_publ_author_name
'Umar, Q.'
'Huang, Y.'
'Nazeer, A.'
'Yin, H.'
'Zhang, J. C.'
'Luo, M.'
'Meng, X. G.'

_publ_section_title
;
 Synthesis, characterization and anticancer activities of Zn2+, Cu2+, Co2+
 and Ni2+ complexes involving chiral amino alcohols
;
_journal_issue 49
_journal_name_full 'RSC Advances'
_journal_page_first 32119
_journal_page_last 32128
_journal_paper_doi 10.1039/D2RA05576G
_journal_volume 12
_journal_year 2022
_chemical_absolute_configuration ad
_chemical_formula_sum 'C15 H43 N5 Ni O11'
_chemical_formula_weight 528.25
_space_group_crystal_system orthorhombic
_space_group_IT_number 19
_space_group_name_Hall 'P 2ac 2ab'
_space_group_name_H-M_alt 'P 21 21 21'
_atom_sites_solution_hydrogens mixed
_audit_creation_method SHELXL-2013
_audit_update_record
;
2022-03-12 deposited with the CCDC.	2022-10-27 downloaded from the CCDC.
;
_cell_angle_alpha 90
_cell_angle_beta 90
_cell_angle_gamma 90
_cell_formula_units_Z 4
_cell_length_a 10.7412(5)
_cell_length_b 12.9279(7)
_cell_length_c 19.3249(12)
_cell_measurement_reflns_used 4704
_cell_measurement_temperature 293(2)
_cell_measurement_theta_max 49.579
_cell_measurement_theta_min 5.262
_cell_volume 2683.5(3)
_computing_cell_refinement 'Bruker SAINT'
_computing_data_collection 'Bruker APEX2'
_computing_data_reduction 'Bruker SAINT'
_computing_molecular_graphics 'Bruker SHELXTL'
_computing_publication_material 'Bruker SHELXTL'
_computing_structure_refinement 'SHELXL-2013 (Sheldrick, 2013)'
_computing_structure_solution 'SHELXS-97 (Sheldrick 2008)'
_diffrn_ambient_temperature 293(2)
_diffrn_measured_fraction_theta_full 0.997
_diffrn_measured_fraction_theta_max 0.997
_diffrn_measurement_device_type 'Bruker APEX-II CCD'
_diffrn_measurement_method '\f and \w scans'
_diffrn_radiation_type MoK\a
_diffrn_radiation_wavelength 0.71073
_diffrn_reflns_av_R_equivalents 0.0421
_diffrn_reflns_av_unetI/netI 0.0619
_diffrn_reflns_Laue_measured_fraction_full 0.997
_diffrn_reflns_Laue_measured_fraction_max 0.997
_diffrn_reflns_limit_h_max 12
_diffrn_reflns_limit_h_min -13
_diffrn_reflns_limit_k_max 15
_diffrn_reflns_limit_k_min -15
_diffrn_reflns_limit_l_max 17
_diffrn_reflns_limit_l_min -23
_diffrn_reflns_number 13299
_diffrn_reflns_point_group_measured_fraction_full 0.996
_diffrn_reflns_point_group_measured_fraction_max 0.995
_diffrn_reflns_theta_full 25.242
_diffrn_reflns_theta_max 25.997
_diffrn_reflns_theta_min 2.681
_exptl_absorpt_coefficient_mu 0.779
_exptl_absorpt_correction_T_max 0.7456
_exptl_absorpt_correction_T_min 0.5983
_exptl_absorpt_correction_type multi-scan
_exptl_absorpt_process_details sadabs
_exptl_crystal_colour blue
_exptl_crystal_density_diffrn 1.308
_exptl_crystal_description prismatic
_exptl_crystal_F_000 1136
_exptl_crystal_size_max 0.120
_exptl_crystal_size_mid 0.100
_exptl_crystal_size_min 0.070
_refine_diff_density_max 0.346
_refine_diff_density_min -0.283
_refine_diff_density_rms 0.049
_refine_ls_abs_structure_details
; 
 Flack x determined using 1422 quotients [(I+)-(I-)]/[(I+)+(I-)] 
 (Parsons and Flack (2004), Acta Cryst. A60, s61). 
;
_refine_ls_abs_structure_Flack 0.012(11)
_refine_ls_extinction_method none
_refine_ls_goodness_of_fit_ref 1.057
_refine_ls_hydrogen_treatment mixed
_refine_ls_matrix_type full
_refine_ls_number_parameters 312
_refine_ls_number_reflns 5246
_refine_ls_number_restraints 13
_refine_ls_restrained_S_all 1.064
_refine_ls_R_factor_all 0.0648
_refine_ls_R_factor_gt 0.0431
_refine_ls_shift/su_max 0.035
_refine_ls_shift/su_mean 0.001
_refine_ls_structure_factor_coef Fsqd
_refine_ls_weighting_details 'w=1/[\s^2^(Fo^2^)+(0.0377P)^2^+0.0983P] where P=(Fo^2^+2Fc^2^)/3'
_refine_ls_weighting_scheme calc
_refine_ls_wR_factor_gt 0.0879
_refine_ls_wR_factor_ref 0.0995
_reflns_Friedel_coverage 0.767
_reflns_Friedel_fraction_full 0.994
_reflns_Friedel_fraction_max 0.993
_reflns_number_gt 4050
_reflns_number_total 5246
_reflns_threshold_expression 'I > 2\s(I)'
_cod_data_source_file d2ra05576g2.cif
_cod_data_source_block mo_dd21056_0m
_cod_database_code 7245797
_shelx_space_group_comment
; 
The symmetry employed for this shelxl refinement is uniquely defined 
by the following loop, which should always be used as a source of 
symmetry information in preference to the above space-group names. 
They are only intended as comments. 
;
_shelx_estimated_absorpt_t_min 0.912
_shelx_estimated_absorpt_t_max 0.947
_shelxl_version_number 2013-4

loop_
_space_group_symop_operation_xyz
'x, y, z'
'-x+1/2, -y, z+1/2'
'-x, y+1/2, -z+1/2'
'x+1/2, -y+1/2, -z'

loop_
_atom_site_label
_atom_site_type_symbol
_atom_site_fract_x
_atom_site_fract_y
_atom_site_fract_z
_atom_site_U_iso_or_equiv
_atom_site_adp_type
_atom_site_occupancy
_atom_site_site_symmetry_order
_atom_site_calc_flag
_atom_site_refinement_flags_posn
_atom_site_refinement_flags_adp
_atom_site_refinement_flags_occupancy
_atom_site_disorder_assembly
_atom_site_disorder_group
Ni1 Ni 0.66640(5) 0.44430(4) 0.43361(3) 0.04377(17) Uani 1 1 d D . . . .
O1 O 0.8218(3) 0.3873(2) 0.3821(2) 0.0632(9) Uani 1 1 d D . . . .
H1 H 0.889(3) 0.414(2) 0.368(3) 0.095 Uiso 1 1 d D U . . .
O2 O 0.5525(3) 0.4378(3) 0.34349(18) 0.0546(8) Uani 1 1 d D . . . .
H2 H 0.4769(19) 0.414(3) 0.3436(19) 0.082 Uiso 1 1 d D U . . .
O3 O 0.5082(3) 0.4789(3) 0.49078(19) 0.0561(9) Uani 1 1 d D . . . .
H3 H 0.448(3) 0.521(3) 0.4823(15) 0.084 Uiso 1 1 d D U . . .
N1 N 0.6380(4) 0.2870(3) 0.4460(2) 0.0563(12) Uani 1 1 d . . . . .
H1A H 0.6667 0.2652 0.4913 0.068 Uiso 1 1 calc R U . . .
H1B H 0.5499 0.2712 0.4423 0.068 Uiso 1 1 calc R U . . .
N2 N 0.6989(3) 0.5917(3) 0.39362(19) 0.0449(9) Uani 1 1 d . . . . .
H2A H 0.6436 0.6417 0.4149 0.054 Uiso 1 1 calc R U . . .
H2B H 0.7842 0.6126 0.4023 0.054 Uiso 1 1 calc R U . . .
N3 N 0.7515(3) 0.4744(3) 0.5285(2) 0.0477(10) Uani 1 1 d . . . . .
H3A H 0.7696 0.4100 0.5522 0.057 Uiso 1 1 calc R U . . .
H3B H 0.8293 0.5110 0.5213 0.057 Uiso 1 1 calc R U . . .
C1 C 0.8357(5) 0.2780(4) 0.3894(3) 0.0639(14) Uani 1 1 d D . . . .
H1C H 0.8802 0.2621 0.4318 0.077 Uiso 1 1 calc R U . . .
H1D H 0.8825 0.2502 0.3507 0.077 Uiso 1 1 calc R U . . .
C2 C 0.7080(5) 0.2317(4) 0.3913(3) 0.0606(15) Uani 1 1 d . . . . .
H2C H 0.6676 0.2463 0.3469 0.073 Uiso 1 1 calc R U . . .
C3 C 0.7145(6) 0.1128(5) 0.4001(4) 0.092(2) Uani 1 1 d . . . . .
H3C H 0.7767 0.0980 0.4358 0.110 Uiso 1 1 calc R U . . .
C4 C 0.7595(8) 0.0633(6) 0.3331(4) 0.122(3) Uani 1 1 d . . . . .
H4A H 0.7010 0.0777 0.2967 0.183 Uiso 1 1 calc R U . . .
H4B H 0.7664 -0.0101 0.3393 0.183 Uiso 1 1 calc R U . . .
H4C H 0.8394 0.0913 0.3210 0.183 Uiso 1 1 calc R U . . .
C5 C 0.5941(8) 0.0676(6) 0.4236(6) 0.154(4) Uani 1 1 d . . . . .
H5A H 0.5714 0.0972 0.4673 0.231 Uiso 1 1 calc R U . . .
H5B H 0.6028 -0.0059 0.4284 0.231 Uiso 1 1 calc R U . . .
H5C H 0.5306 0.0825 0.3901 0.231 Uiso 1 1 calc R U . . .
C6 C 0.5481(5) 0.5377(4) 0.3100(3) 0.0550(13) Uani 1 1 d D . . . .
H6A H 0.4853 0.5811 0.3314 0.066 Uiso 1 1 calc R U . . .
H6B H 0.5280 0.5299 0.2613 0.066 Uiso 1 1 calc R U . . .
C7 C 0.6750(5) 0.5853(3) 0.3183(2) 0.0473(11) Uani 1 1 d . . . . .
H7 H 0.7351 0.5358 0.2993 0.057 Uiso 1 1 calc R U . . .
C8 C 0.6928(5) 0.6873(4) 0.2784(3) 0.0628(15) Uani 1 1 d . . . . .
H8 H 0.6785 0.6719 0.2294 0.075 Uiso 1 1 calc R U . . .
C9 C 0.8246(7) 0.7264(5) 0.2844(4) 0.103(2) Uani 1 1 d . . . . .
H9A H 0.8400 0.7484 0.3311 0.154 Uiso 1 1 calc R U . . .
H9B H 0.8363 0.7837 0.2535 0.154 Uiso 1 1 calc R U . . .
H9C H 0.8815 0.6719 0.2725 0.154 Uiso 1 1 calc R U . . .
C10 C 0.6000(7) 0.7691(5) 0.2986(4) 0.104(3) Uani 1 1 d . . . . .
H10A H 0.5173 0.7452 0.2886 0.155 Uiso 1 1 calc R U . . .
H10B H 0.6162 0.8312 0.2729 0.155 Uiso 1 1 calc R U . . .
H10C H 0.6072 0.7832 0.3472 0.155 Uiso 1 1 calc R U . . .
C11 C 0.5380(4) 0.4912(4) 0.5624(3) 0.0579(13) Uani 1 1 d D . . . .
H11A H 0.5358 0.4244 0.5851 0.070 Uiso 1 1 calc R U . . .
H11B H 0.4766 0.5354 0.5842 0.070 Uiso 1 1 calc R U . . .
C12 C 0.6656(4) 0.5383(3) 0.5707(2) 0.0485(10) Uani 1 1 d . . . . .
H12 H 0.6631 0.6074 0.5500 0.058 Uiso 1 1 calc R U . . .
C13 C 0.7038(5) 0.5509(4) 0.6461(3) 0.0599(13) Uani 1 1 d . . . . .
H13 H 0.7119 0.4818 0.6664 0.072 Uiso 1 1 calc R U . . .
C14 C 0.8290(6) 0.6047(5) 0.6523(3) 0.0863(18) Uani 1 1 d . . . . .
H14A H 0.8913 0.5646 0.6288 0.130 Uiso 1 1 calc R U . . .
H14B H 0.8509 0.6112 0.7003 0.130 Uiso 1 1 calc R U . . .
H14C H 0.8240 0.6721 0.6317 0.130 Uiso 1 1 calc R U . . .
C15 C 0.6076(7) 0.6105(6) 0.6881(4) 0.102(2) Uani 1 1 d . . . . .
H15A H 0.5812 0.6703 0.6626 0.153 Uiso 1 1 calc R U . . .
H15B H 0.6437 0.6318 0.7313 0.153 Uiso 1 1 calc R U . . .
H15C H 0.5371 0.5668 0.6970 0.153 Uiso 1 1 calc R U . . .
O4 O 0.1155(4) 0.6347(4) 0.4281(3) 0.120(2) Uani 1 1 d . . . . .
O5 O 0.0952(5) 0.7286(4) 0.5146(3) 0.1029(17) Uani 1 1 d . . . . .
O6 O -0.0660(4) 0.6584(4) 0.4715(3) 0.0989(15) Uani 1 1 d . . . . .
N4 N 0.0465(5) 0.6738(4) 0.4727(3) 0.0663(12) Uani 1 1 d . . . . .
O7 O 0.3634(4) 0.2436(3) 0.4140(3) 0.0922(16) Uani 1 1 d . . . . .
O8 O 0.3055(4) 0.3845(3) 0.3631(2) 0.0788(12) Uani 1 1 d . . . . .
O9 O 0.1702(4) 0.2772(4) 0.4003(2) 0.0910(13) Uani 1 1 d . . . . .
N5 N 0.2807(5) 0.3021(4) 0.3929(3) 0.0624(12) Uani 1 1 d . . . . .
O10 O 0.0352(3) 0.4703(4) 0.3495(3) 0.0974(15) Uani 1 1 d DG . . . .
H10E H 0.1129 0.4595 0.3453 0.146 Uiso 1 1 d G U . . .
O11 O 0.3735(4) 0.6376(3) 0.4540(3) 0.0979(17) Uani 1 1 d DG . . . .
H11D H 0.3090 0.6384 0.4284 0.147 Uiso 1 1 d G U . . .
H10D H 0.055(7) 0.483(9) 0.3913(18) 0.25(6) Uiso 1 1 d D . . . .
H11C H 0.332(6) 0.643(4) 0.492(2) 0.14(4) Uiso 1 1 d D . . . .

loop_
_atom_site_aniso_label
_atom_site_aniso_U_11
_atom_site_aniso_U_22
_atom_site_aniso_U_33
_atom_site_aniso_U_23
_atom_site_aniso_U_13
_atom_site_aniso_U_12
Ni1 0.0439(3) 0.0377(3) 0.0497(3) 0.0005(3) -0.0029(3) 0.0010(3)
O1 0.057(2) 0.0467(18) 0.086(3) 0.0002(18) 0.014(2) 0.0037(18)
O2 0.0572(19) 0.0445(18) 0.062(2) 0.0019(19) -0.0110(17) -0.0064(17)
O3 0.0418(17) 0.063(2) 0.063(3) -0.0025(18) -0.0013(17) 0.0035(16)
N1 0.061(3) 0.043(2) 0.066(3) 0.008(2) -0.008(2) -0.0029(18)
N2 0.050(2) 0.040(2) 0.045(2) -0.0026(17) -0.0028(18) 0.0006(16)
N3 0.045(2) 0.043(2) 0.055(3) 0.0029(19) 0.0008(19) 0.0006(17)
C1 0.064(3) 0.044(3) 0.084(4) -0.003(3) -0.005(4) 0.016(3)
C2 0.071(4) 0.042(3) 0.069(4) -0.011(3) -0.008(3) 0.008(3)
C3 0.081(4) 0.048(3) 0.147(7) -0.021(4) -0.022(4) 0.005(3)
C4 0.138(7) 0.070(4) 0.159(8) -0.056(5) -0.034(6) 0.020(5)
C5 0.128(6) 0.051(4) 0.282(14) -0.007(7) -0.005(8) -0.019(4)
C6 0.061(3) 0.051(3) 0.053(3) 0.002(3) -0.013(3) 0.004(3)
C7 0.053(3) 0.042(2) 0.047(3) 0.001(2) -0.002(3) 0.003(2)
C8 0.075(4) 0.056(3) 0.057(4) 0.013(3) 0.002(3) 0.002(3)
C9 0.107(5) 0.096(5) 0.106(6) 0.044(4) -0.012(5) -0.046(5)
C10 0.138(6) 0.065(4) 0.108(6) 0.026(4) 0.031(5) 0.033(4)
C11 0.052(3) 0.071(3) 0.051(3) 0.003(3) 0.008(3) 0.001(2)
C12 0.053(2) 0.046(2) 0.046(3) 0.006(2) 0.000(3) 0.004(2)
C13 0.077(4) 0.054(3) 0.049(3) 0.003(3) -0.005(3) 0.000(3)
C14 0.095(4) 0.102(5) 0.062(4) -0.007(3) -0.021(4) -0.007(4)
C15 0.115(5) 0.127(6) 0.064(5) -0.023(4) 0.000(4) 0.019(5)
O4 0.072(3) 0.135(5) 0.153(5) -0.062(4) 0.005(3) -0.007(3)
O5 0.124(4) 0.084(3) 0.100(4) -0.026(3) -0.016(3) -0.032(3)
O6 0.053(2) 0.128(4) 0.115(4) -0.001(3) -0.003(3) -0.011(3)
N4 0.066(3) 0.057(3) 0.076(4) -0.001(3) -0.004(3) -0.007(3)
O7 0.066(3) 0.072(3) 0.139(5) 0.021(3) -0.022(3) -0.002(2)
O8 0.082(3) 0.061(2) 0.093(3) 0.019(2) 0.003(3) -0.009(2)
O9 0.060(2) 0.110(3) 0.104(3) 0.021(3) 0.009(3) -0.014(3)
N5 0.065(3) 0.061(3) 0.062(3) -0.004(2) 0.004(3) -0.007(3)
O10 0.060(2) 0.105(4) 0.128(4) -0.031(3) -0.004(3) 0.005(2)
O11 0.068(3) 0.085(3) 0.141(5) -0.012(3) -0.018(3) 0.023(2)

loop_
_atom_type_symbol
_atom_type_description
_atom_type_scat_dispersion_real
_atom_type_scat_dispersion_imag
_atom_type_scat_source
C C 0.0033 0.0016 'International Tables Vol C Tables 4.2.6.8 and 6.1.1.4'
H H 0.0000 0.0000 'International Tables Vol C Tables 4.2.6.8 and 6.1.1.4'
N N 0.0061 0.0033 'International Tables Vol C Tables 4.2.6.8 and 6.1.1.4'
Ni Ni 0.3393 1.1124 'International Tables Vol C Tables 4.2.6.8 and 6.1.1.4'
O O 0.0106 0.0060 'International Tables Vol C Tables 4.2.6.8 and 6.1.1.4'

loop_
_geom_angle_atom_site_label_1
_geom_angle_atom_site_label_2
_geom_angle_atom_site_label_3
_geom_angle
_geom_angle_site_symmetry_1
_geom_angle_site_symmetry_3
_geom_angle_publ_flag
N1 Ni1 O3 91.69(16) . . ?
N1 Ni1 O1 79.95(15) . . ?
O3 Ni1 O1 171.41(13) . . ?
N1 Ni1 N3 98.42(16) . . ?
O3 Ni1 N3 81.43(14) . . ?
O1 Ni1 N3 97.75(15) . . ?
N1 Ni1 N2 164.77(16) . . ?
O3 Ni1 N2 97.90(14) . . ?
O1 Ni1 N2 90.69(14) . . ?
N3 Ni1 N2 94.70(15) . . ?
N1 Ni1 O2 88.32(15) . . ?
O3 Ni1 O2 88.48(14) . . ?
O1 Ni1 O2 93.19(15) . . ?
N3 Ni1 O2 167.99(14) . . ?
N2 Ni1 O2 80.17(14) . . ?
C1 O1 Ni1 112.8(3) . . ?
C1 O1 H1 110(2) . . ?
Ni1 O1 H1 135(2) . . ?
C6 O2 Ni1 110.4(3) . . ?
C6 O2 H2 107(2) . . ?
Ni1 O2 H2 123(2) . . ?
C11 O3 Ni1 110.8(3) . . ?
C11 O3 H3 107(2) . . ?
Ni1 O3 H3 130(2) . . ?
C2 N1 Ni1 108.5(3) . . ?
C2 N1 H1A 110.0 . . ?
Ni1 N1 H1A 110.0 . . ?
C2 N1 H1B 110.0 . . ?
Ni1 N1 H1B 110.0 . . ?
H1A N1 H1B 108.4 . . ?
C7 N2 Ni1 106.5(2) . . ?
C7 N2 H2A 110.4 . . ?
Ni1 N2 H2A 110.4 . . ?
C7 N2 H2B 110.4 . . ?
Ni1 N2 H2B 110.4 . . ?
H2A N2 H2B 108.6 . . ?
C12 N3 Ni1 108.3(3) . . ?
C12 N3 H3A 110.0 . . ?
Ni1 N3 H3A 110.0 . . ?
C12 N3 H3B 110.0 . . ?
Ni1 N3 H3B 110.0 . . ?
H3A N3 H3B 108.4 . . ?
O1 C1 C2 107.6(4) . . ?
O1 C1 H1C 110.2 . . ?
C2 C1 H1C 110.2 . . ?
O1 C1 H1D 110.2 . . ?
C2 C1 H1D 110.2 . . ?
H1C C1 H1D 108.5 . . ?
N1 C2 C1 106.9(4) . . ?
N1 C2 C3 115.1(5) . . ?
C1 C2 C3 111.0(4) . . ?
N1 C2 H2C 107.9 . . ?
C1 C2 H2C 107.9 . . ?
C3 C2 H2C 107.9 . . ?
C5 C3 C4 111.7(7) . . ?
C5 C3 C2 112.5(5) . . ?
C4 C3 C2 109.8(7) . . ?
C5 C3 H3C 107.5 . . ?
C4 C3 H3C 107.5 . . ?
C2 C3 H3C 107.5 . . ?
C3 C4 H4A 109.5 . . ?
C3 C4 H4B 109.5 . . ?
H4A C4 H4B 109.5 . . ?
C3 C4 H4C 109.5 . . ?
H4A C4 H4C 109.5 . . ?
H4B C4 H4C 109.5 . . ?
C3 C5 H5A 109.5 . . ?
C3 C5 H5B 109.5 . . ?
H5A C5 H5B 109.5 . . ?
C3 C5 H5C 109.5 . . ?
H5A C5 H5C 109.5 . . ?
H5B C5 H5C 109.5 . . ?
O2 C6 C7 106.7(4) . . ?
O2 C6 H6A 110.4 . . ?
C7 C6 H6A 110.4 . . ?
O2 C6 H6B 110.4 . . ?
C7 C6 H6B 110.4 . . ?
H6A C6 H6B 108.6 . . ?
N2 C7 C6 106.6(4) . . ?
N2 C7 C8 115.0(4) . . ?
C6 C7 C8 114.2(4) . . ?
N2 C7 H7 106.9 . . ?
C6 C7 H7 106.9 . . ?
C8 C7 H7 106.9 . . ?
C10 C8 C9 111.5(6) . . ?
C10 C8 C7 112.9(5) . . ?
C9 C8 C7 111.4(5) . . ?
C10 C8 H8 106.9 . . ?
C9 C8 H8 106.9 . . ?
C7 C8 H8 106.9 . . ?
C8 C9 H9A 109.5 . . ?
C8 C9 H9B 109.5 . . ?
H9A C9 H9B 109.5 . . ?
C8 C9 H9C 109.5 . . ?
H9A C9 H9C 109.5 . . ?
H9B C9 H9C 109.5 . . ?
C8 C10 H10A 109.5 . . ?
C8 C10 H10B 109.5 . . ?
H10A C10 H10B 109.5 . . ?
C8 C10 H10C 109.5 . . ?
H10A C10 H10C 109.5 . . ?
H10B C10 H10C 109.5 . . ?
O3 C11 C12 110.6(4) . . ?
O3 C11 H11A 109.5 . . ?
C12 C11 H11A 109.5 . . ?
O3 C11 H11B 109.5 . . ?
C12 C11 H11B 109.5 . . ?
H11A C11 H11B 108.1 . . ?
N3 C12 C11 106.4(4) . . ?
N3 C12 C13 114.7(4) . . ?
C11 C12 C13 113.0(4) . . ?
N3 C12 H12 107.5 . . ?
C11 C12 H12 107.5 . . ?
C13 C12 H12 107.5 . . ?
C14 C13 C12 111.3(4) . . ?
C14 C13 C15 109.1(5) . . ?
C12 C13 C15 112.4(5) . . ?
C14 C13 H13 107.9 . . ?
C12 C13 H13 107.9 . . ?
C15 C13 H13 107.9 . . ?
C13 C14 H14A 109.5 . . ?
C13 C14 H14B 109.5 . . ?
H14A C14 H14B 109.5 . . ?
C13 C14 H14C 109.5 . . ?
H14A C14 H14C 109.5 . . ?
H14B C14 H14C 109.5 . . ?
C13 C15 H15A 109.5 . . ?
C13 C15 H15B 109.5 . . ?
H15A C15 H15B 109.5 . . ?
C13 C15 H15C 109.5 . . ?
H15A C15 H15C 109.5 . . ?
H15B C15 H15C 109.5 . . ?
O5 N4 O6 122.7(6) . . ?
O5 N4 O4 116.7(5) . . ?
O6 N4 O4 120.7(6) . . ?
O7 N5 O9 119.5(5) . . ?
O7 N5 O8 121.6(5) . . ?
O9 N5 O8 118.9(5) . . ?
H10E O10 H10D 83.0 . . ?
H11D O11 H11C 94.1 . . ?

loop_
_geom_bond_atom_site_label_1
_geom_bond_atom_site_label_2
_geom_bond_distance
_geom_bond_site_symmetry_2
_geom_bond_publ_flag
Ni1 N1 2.071(4) . ?
Ni1 O3 2.076(3) . ?
Ni1 O1 2.078(3) . ?
Ni1 N3 2.085(4) . ?
Ni1 N2 2.085(4) . ?
Ni1 O2 2.130(3) . ?
O1 C1 1.428(5) . ?
O1 H1 0.848(12) . ?
O2 C6 1.446(6) . ?
O2 H2 0.870(13) . ?
O3 C11 1.429(6) . ?
O3 H3 0.856(12) . ?
N1 C2 1.480(7) . ?
N1 H1A 0.9700 . ?
N1 H1B 0.9700 . ?
N2 C7 1.480(6) . ?
N2 H2A 0.9700 . ?
N2 H2B 0.9700 . ?
N3 C12 1.483(6) . ?
N3 H3A 0.9700 . ?
N3 H3B 0.9700 . ?
C1 C2 1.498(7) . ?
C1 H1C 0.9700 . ?
C1 H1D 0.9700 . ?
C2 C3 1.548(8) . ?
C2 H2C 0.9800 . ?
C3 C5 1.489(10) . ?
C3 C4 1.522(10) . ?
C3 H3C 0.9800 . ?
C4 H4A 0.9600 . ?
C4 H4B 0.9600 . ?
C4 H4C 0.9600 . ?
C5 H5A 0.9600 . ?
C5 H5B 0.9600 . ?
C5 H5C 0.9600 . ?
C6 C7 1.503(7) . ?
C6 H6A 0.9700 . ?
C6 H6B 0.9700 . ?
C7 C8 1.540(6) . ?
C7 H7 0.9800 . ?
C8 C10 1.506(8) . ?
C8 C9 1.507(8) . ?
C8 H8 0.9800 . ?
C9 H9A 0.9600 . ?
C9 H9B 0.9600 . ?
C9 H9C 0.9600 . ?
C10 H10A 0.9600 . ?
C10 H10B 0.9600 . ?
C10 H10C 0.9600 . ?
C11 C12 1.508(6) . ?
C11 H11A 0.9700 . ?
C11 H11B 0.9700 . ?
C12 C13 1.523(6) . ?
C12 H12 0.9800 . ?
C13 C14 1.518(8) . ?
C13 C15 1.524(8) . ?
C13 H13 0.9800 . ?
C14 H14A 0.9600 . ?
C14 H14B 0.9600 . ?
C14 H14C 0.9600 . ?
C15 H15A 0.9600 . ?
C15 H15B 0.9600 . ?
C15 H15C 0.9600 . ?
O4 N4 1.243(6) . ?
O5 N4 1.196(6) . ?
O6 N4 1.224(6) . ?
O7 N5 1.236(6) . ?
O8 N5 1.240(5) . ?
O9 N5 1.238(6) . ?
O10 H10E 0.8498 . ?
O10 H10D 0.85(3) . ?
O11 H11D 0.8503 . ?
O11 H11C 0.85(3) . ?

loop_
_geom_hbond_atom_site_label_D
_geom_hbond_atom_site_label_H
_geom_hbond_atom_site_label_A
_geom_hbond_distance_DH
_geom_hbond_distance_HA
_geom_hbond_distance_DA
_geom_hbond_angle_DHA
_geom_hbond_site_symmetry_A
O10 H10D O4 0.85(3) 2.19(9) 2.752(7) 123(9) .
O11 H11D O4 0.85 2.08 2.816(6) 144.7 .
O10 H10E O8 0.85 2.31 3.119(6) 159.1 .
C12 H12 O5 0.98 2.57 3.517(7) 163.8 4_566
N3 H3B O6 0.97 2.41 3.273(6) 147.6 1_655
N3 H3A O7 0.97 2.32 3.258(6) 162.6 4_556
N2 H2B O6 0.97 2.18 3.065(6) 151.8 1_655
N2 H2A O5 0.97 2.22 3.128(6) 155.0 4_566
N1 H1B O7 0.97 2.11 3.065(6) 168.9 .
N1 H1A N5 0.97 2.70 3.657(7) 171.0 4_556
N1 H1A O9 0.97 2.17 3.104(6) 162.1 4_556
O3 H3 O11 0.856(12) 1.80(2) 2.610(5) 158(5) .
O2 H2 O8 0.870(13) 1.92(2) 2.767(5) 165(4) .
O1 H1 O10 0.848(12) 1.766(17) 2.608(5) 172(6) 1_655
O1 H1 O10 0.848(12) 1.766(17) 2.608(5) 172(6) 1_655
O2 H2 O8 0.870(13) 1.92(2) 2.767(5) 165(4) .
O3 H3 O11 0.856(12) 1.80(2) 2.610(5) 158(5) .
N1 H1A O9 0.97 2.17 3.104(6) 162.1 4_556
N1 H1A N5 0.97 2.70 3.657(7) 171.0 4_556
N1 H1B O7 0.97 2.11 3.065(6) 168.9 .
N2 H2A O5 0.97 2.22 3.128(6) 155.0 4_566
N2 H2B O6 0.97 2.18 3.065(6) 151.8 1_655
N3 H3A O7 0.97 2.32 3.258(6) 162.6 4_556
N3 H3B O6 0.97 2.41 3.273(6) 147.6 1_655
C12 H12 O5 0.98 2.57 3.517(7) 163.8 4_566
O10 H10E O8 0.85 2.31 3.119(6) 159.1 .
O11 H11D O4 0.85 2.08 2.816(6) 144.7 .
O10 H10D O4 0.85(3) 2.19(9) 2.752(7) 123(9) .

loop_
_geom_torsion_atom_site_label_1
_geom_torsion_atom_site_label_2
_geom_torsion_atom_site_label_3
_geom_torsion_atom_site_label_4
_geom_torsion
_geom_torsion_site_symmetry_1
_geom_torsion_site_symmetry_2
_geom_torsion_site_symmetry_3
_geom_torsion_site_symmetry_4
_geom_torsion_publ_flag
Ni1 O1 C1 C2 34.6(5) . . . . ?
Ni1 N1 C2 C1 46.7(5) . . . . ?
Ni1 N1 C2 C3 170.4(4) . . . . ?
O1 C1 C2 N1 -53.1(6) . . . . ?
O1 C1 C2 C3 -179.4(5) . . . . ?
N1 C2 C3 C5 40.9(9) . . . . ?
C1 C2 C3 C5 162.5(7) . . . . ?
N1 C2 C3 C4 166.0(5) . . . . ?
C1 C2 C3 C4 -72.4(7) . . . . ?
Ni1 O2 C6 C7 36.1(4) . . . . ?
Ni1 N2 C7 C6 52.0(4) . . . . ?
Ni1 N2 C7 C8 179.5(3) . . . . ?
O2 C6 C7 N2 -58.6(5) . . . . ?
O2 C6 C7 C8 173.3(4) . . . . ?
N2 C7 C8 C10 -65.6(7) . . . . ?
C6 C7 C8 C10 58.0(7) . . . . ?
N2 C7 C8 C9 60.8(7) . . . . ?
C6 C7 C8 C9 -175.6(5) . . . . ?
Ni1 O3 C11 C12 34.0(5) . . . . ?
Ni1 N3 C12 C11 43.9(4) . . . . ?
Ni1 N3 C12 C13 169.6(3) . . . . ?
O3 C11 C12 N3 -51.9(5) . . . . ?
O3 C11 C12 C13 -178.6(4) . . . . ?
N3 C12 C13 C14 61.4(6) . . . . ?
C11 C12 C13 C14 -176.4(5) . . . . ?
N3 C12 C13 C15 -175.8(5) . . . . ?
C11 C12 C13 C15 -53.6(6) . . . . ?
